data_7201888
loop_
_publ_author_name
'Kato, Shin-ichiro'
'Nakagaki, Takeshi'
'Shimasaki, Toshiaki'
'Shinmyozu, Teruo'

_publ_section_title
;
 Molecular tubes and capsules : Part III. The first X-ray
 crystallographic evidence of a cyclic aniline trimer via
 self-complementary N--H&#x22EF;\p interactions: the aniline inclusion
 both inside and outside the macrocyclic cavity
;
_journal_issue 5
_journal_name_full CrystEngComm
_journal_page_first 483
_journal_paper_doi 10.1039/b718306b
_journal_volume 10
_journal_year 2008
_chemical_formula_sum 'C110 H120 N11 O12'
_chemical_formula_weight 1788.17
_chemical_name_systematic
;
?
;
_space_group_IT_number 2
_symmetry_cell_setting triclinic
_symmetry_space_group_name_Hall '-P 1'
_symmetry_space_group_name_H-M 'P -1'
_atom_sites_solution_hydrogens geom
_atom_sites_solution_primary direct
_atom_sites_solution_secondary difmap
_audit_creation_method SHELXL-97
_cell_angle_alpha 100.720(6)
_cell_angle_beta 91.127(8)
_cell_angle_gamma 102.965(8)
_cell_formula_units_Z 1
_cell_length_a 10.817(2)
_cell_length_b 14.977(3)
_cell_length_c 15.724(2)
_cell_measurement_temperature 123(2)
_cell_volume 2434.1(7)
_computing_cell_refinement PROCESS-AUTO
_computing_data_collection PROCESS-AUTO
_computing_molecular_graphics 'ORTEP 3 for windows'
_computing_structure_refinement 'SHELXL-97 (Sheldrick, 1997)'
_computing_structure_solution 'SHELXS-97 (Sheldrick, 1990)'
_diffrn_ambient_temperature 123(2)
_diffrn_detector_area_resol_mean 10.00
_diffrn_measured_fraction_theta_full 0.996
_diffrn_measured_fraction_theta_max 0.996
_diffrn_measurement_device_type 'Rigaku RAXIS-HR'
_diffrn_measurement_method \w
_diffrn_radiation_monochromator graphite
_diffrn_radiation_source 'fine-focus sealed tube'
_diffrn_radiation_type MoK\a
_diffrn_radiation_wavelength 0.71075
_diffrn_reflns_av_R_equivalents 0.0342
_diffrn_reflns_av_sigmaI/netI 0.0303
_diffrn_reflns_limit_h_max 14
_diffrn_reflns_limit_h_min -14
_diffrn_reflns_limit_k_max 19
_diffrn_reflns_limit_k_min -19
_diffrn_reflns_limit_l_max 20
_diffrn_reflns_limit_l_min -18
_diffrn_reflns_number 37658
_diffrn_reflns_theta_full 27.48
_diffrn_reflns_theta_max 27.48
_diffrn_reflns_theta_min 3.05
_exptl_absorpt_coefficient_mu 0.080
_exptl_absorpt_correction_T_max 0.9944
_exptl_absorpt_correction_T_min 0.9611
_exptl_absorpt_correction_type multi-scan
_exptl_absorpt_process_details
;
Higashi, T. (1995). Program for Absorption Correction.
Rigaku Corporation, Tokyo, Japan.
;
_exptl_crystal_colour orange
_exptl_crystal_density_diffrn 1.220
_exptl_crystal_density_method 'not measured'
_exptl_crystal_description platelet
_exptl_crystal_F_000 953
_exptl_crystal_size_max 0.50
_exptl_crystal_size_mid 0.22
_exptl_crystal_size_min 0.07
_refine_diff_density_max 0.545
_refine_diff_density_min -0.300
_refine_diff_density_rms 0.052
_refine_ls_extinction_method none
_refine_ls_goodness_of_fit_ref 1.054
_refine_ls_hydrogen_treatment mixed
_refine_ls_matrix_type full
_refine_ls_number_parameters 718
_refine_ls_number_reflns 11125
_refine_ls_number_restraints 0
_refine_ls_restrained_S_all 1.054
_refine_ls_R_factor_all 0.0673
_refine_ls_R_factor_gt 0.0521
_refine_ls_shift/su_max 0.002
_refine_ls_shift/su_mean 0.000
_refine_ls_structure_factor_coef Fsqd
_refine_ls_weighting_details 'calc w=1/[\s^2^(Fo^2^)+(0.0631P)^2^+1.0228P] where P=(Fo^2^+2Fc^2^)/3'
_refine_ls_weighting_scheme calc
_refine_ls_wR_factor_gt 0.1342
_refine_ls_wR_factor_ref 0.1437
_reflns_number_gt 8638
_reflns_number_total 11172
_reflns_threshold_expression >2sigma(I)
_cod_data_source_file b718306b.txt
_cod_data_source_block aniline
_cod_database_code 7201888

loop_
_symmetry_equiv_pos_as_xyz
'x, y, z'
'-x, -y, -z'

loop_
_atom_site_label
_atom_site_type_symbol
_atom_site_fract_x
_atom_site_fract_y
_atom_site_fract_z
_atom_site_U_iso_or_equiv
_atom_site_adp_type
_atom_site_occupancy
_atom_site_symmetry_multiplicity
_atom_site_calc_flag
_atom_site_refinement_flags
_atom_site_disorder_assembly
_atom_site_disorder_group
C1 C -0.27745(13) 1.09710(10) 0.54486(10) 0.0266(3) Uani 1 1 d . . .
C2 C -0.34081(14) 1.04523(11) 0.61034(10) 0.0282(3) Uani 1 1 d . . .
O1 O -0.41491(11) 0.96969(8) 0.59888(8) 0.0363(3) Uani 1 1 d . . .
N1 N -0.29418(12) 1.10048(9) 0.69146(8) 0.0284(3) Uani 1 1 d . . .
C3 C -0.34240(15) 1.08328(12) 0.77413(10) 0.0316(3) Uani 1 1 d . . .
H1 H -0.4314 1.0464 0.7640 0.038 Uiso 1 1 calc R . .
H2 H -0.3427 1.1439 0.8121 0.038 Uiso 1 1 calc R . .
C4 C -0.20052(14) 1.17857(11) 0.68398(10) 0.0274(3) Uani 1 1 d . . .
O2 O -0.14097(11) 1.23505(8) 0.74465(7) 0.0352(3) Uani 1 1 d . . .
C5 C -0.19077(14) 1.17645(10) 0.58929(9) 0.0263(3) Uani 1 1 d . . .
C6 C -0.11517(14) 1.24006(10) 0.54743(10) 0.0270(3) Uani 1 1 d . . .
H3 H -0.0547 1.2932 0.5777 0.032 Uiso 1 1 calc R . .
C7 C -0.13451(14) 1.22020(10) 0.45798(9) 0.0263(3) Uani 1 1 d . . .
C8 C -0.06976(15) 1.27122(10) 0.39219(9) 0.0280(3) Uani 1 1 d . . .
O3 O 0.01749(11) 1.33968(8) 0.40331(7) 0.0361(3) Uani 1 1 d . . .
N2 N -0.12783(13) 1.22293(9) 0.31204(8) 0.0296(3) Uani 1 1 d . . .
C9 C -0.22190(15) 1.14394(11) 0.31945(10) 0.0290(3) Uani 1 1 d . . .
O4 O -0.28513(11) 1.09010(8) 0.25899(7) 0.0367(3) Uani 1 1 d . . .
C10 C -0.22414(14) 1.14234(10) 0.41380(10) 0.0270(3) Uani 1 1 d . . .
C11 C -0.29748(14) 1.07744(10) 0.45534(10) 0.0281(3) Uani 1 1 d . . .
H4 H -0.3569 1.0237 0.4249 0.034 Uiso 1 1 calc R . .
C12 C -0.08960(16) 1.24532(11) 0.22884(10) 0.0323(3) Uani 1 1 d . . .
H5 H -0.0400 1.3109 0.2382 0.039 Uiso 1 1 calc R . .
H6 H -0.1666 1.2401 0.1915 0.039 Uiso 1 1 calc R . .
C13 C -0.01069(14) 1.18219(10) 0.18256(9) 0.0269(3) Uani 1 1 d . A .
C14 C 0.00913(14) 1.18369(10) 0.09363(9) 0.0275(3) Uani 1 1 d . . .
C15 C 0.07957(14) 1.12824(10) 0.04710(9) 0.0264(3) Uani 1 1 d . A .
H7 H 0.0892 1.1284 -0.0128 0.032 Uiso 1 1 calc R . .
C16 C 0.13807(13) 1.07061(10) 0.08902(9) 0.0245(3) Uani 1 1 d . . .
C17 C 0.21644(13) 1.01502(10) 0.04467(9) 0.0262(3) Uani 1 1 d . A .
H8 H 0.2249 1.0115 -0.0158 0.031 Uiso 1 1 calc R . .
C18 C 0.27988(13) 0.96639(10) 0.08925(10) 0.0260(3) Uani 1 1 d . . .
C19 C 0.26600(14) 0.96822(10) 0.17937(10) 0.0267(3) Uani 1 1 d . . .
C20 C 0.18759(14) 1.01896(10) 0.22150(10) 0.0279(3) Uani 1 1 d . . .
H9 H 0.1764 1.0192 0.2813 0.034 Uiso 1 1 calc R A .
C21 C 0.12250(14) 1.07133(10) 0.17820(9) 0.0257(3) Uani 1 1 d . A .
C22 C 0.04531(14) 1.12710(10) 0.22287(10) 0.0281(3) Uani 1 1 d . . .
H10 H 0.0323 1.1260 0.2823 0.034 Uiso 1 1 calc R A .
O5 O -0.0412(3) 1.2488(2) 0.0635(2) 0.0301(6) Uani 0.753(4) 1 d P A 1
C23 C -0.0182(4) 1.2648(3) -0.0229(2) 0.0316(7) Uani 0.753(4) 1 d P A 1
H11 H -0.0641 1.2101 -0.0664 0.038 Uiso 0.753(4) 1 calc PR A 1
H12 H 0.0738 1.2753 -0.0322 0.038 Uiso 0.753(4) 1 calc PR A 1
C24 C -0.0656(2) 1.34991(16) -0.03136(15) 0.0387(6) Uani 0.753(4) 1 d P A 1
H13 H -0.0460 1.3650 -0.0890 0.046 Uiso 0.753(4) 1 calc PR A 1
H14 H -0.0188 1.4033 0.0130 0.046 Uiso 0.753(4) 1 calc PR A 1
C25 C -0.2064(3) 1.33917(19) -0.0212(2) 0.0515(7) Uani 0.753(4) 1 d P A 1
H15 H -0.2293 1.3089 0.0290 0.062 Uiso 0.753(4) 1 calc PR A 1
H16 H -0.2530 1.2968 -0.0735 0.062 Uiso 0.753(4) 1 calc PR A 1
C26 C -0.2524(5) 1.4326(3) -0.0076(3) 0.0817(13) Uani 0.753(4) 1 d P A 1
H17 H -0.3389 1.4223 0.0138 0.098 Uiso 0.753(4) 1 calc PR A 1
H18 H -0.1947 1.4807 0.0362 0.098 Uiso 0.753(4) 1 calc PR A 1
C27 C -0.2534(4) 1.4648(2) -0.0903(2) 0.0719(10) Uani 0.753(4) 1 d P A 1
H19 H -0.2986 1.4127 -0.1366 0.086 Uiso 0.753(4) 1 calc PR A 1
H20 H -0.1651 1.4856 -0.1066 0.086 Uiso 0.753(4) 1 calc PR A 1
C28 C -0.3209(6) 1.5467(4) -0.0811(4) 0.117(2) Uani 0.753(4) 1 d P A 1
H21 H -0.3199 1.5691 -0.1359 0.176 Uiso 0.753(4) 1 calc PR A 1
H22 H -0.2764 1.5977 -0.0347 0.176 Uiso 0.753(4) 1 calc PR A 1
H23 H -0.4090 1.5252 -0.0669 0.176 Uiso 0.753(4) 1 calc PR A 1
O6 O -0.0675(10) 1.2319(8) 0.0603(9) 0.026(2) Uiso 0.247(4) 1 d P A 2
C29 C -0.0505(10) 1.2465(8) -0.0264(8) 0.029(3) Uiso 0.247(4) 1 d P A 2
H24 H -0.0668 1.1859 -0.0677 0.034 Uiso 0.247(4) 1 calc PR A 2
H25 H 0.0375 1.2812 -0.0316 0.034 Uiso 0.247(4) 1 calc PR A 2
C30 C -0.1443(7) 1.3023(5) -0.0458(4) 0.0340(17) Uiso 0.247(4) 1 d P A 2
H26 H -0.2313 1.2667 -0.0392 0.041 Uiso 0.247(4) 1 calc PR A 2
H27 H -0.1391 1.3100 -0.1069 0.041 Uiso 0.247(4) 1 calc PR A 2
C31 C -0.1219(8) 1.3990(6) 0.0129(6) 0.050(2) Uiso 0.247(4) 1 d P A 2
H28 H -0.0335 1.4358 0.0137 0.060 Uiso 0.247(4) 1 calc PR A 2
H29 H -0.1464 1.3961 0.0729 0.060 Uiso 0.247(4) 1 calc PR A 2
C32 C -0.2253(11) 1.4368(8) -0.0442(8) 0.055(3) Uiso 0.247(4) 1 d P A 2
H30 H -0.1787 1.5010 -0.0470 0.066 Uiso 0.247(4) 1 calc PR A 2
H31 H -0.2253 1.4000 -0.1035 0.066 Uiso 0.247(4) 1 calc PR A 2
C33 C -0.3566(10) 1.4453(7) -0.0386(7) 0.067(3) Uiso 0.247(4) 1 d P A 2
H32 H -0.3847 1.4332 0.0185 0.081 Uiso 0.247(4) 1 calc PR A 2
H33 H -0.4096 1.3954 -0.0835 0.081 Uiso 0.247(4) 1 calc PR A 2
C34 C -0.3832(14) 1.5379(10) -0.0495(10) 0.081(4) Uiso 0.247(4) 1 d P A 2
H34 H -0.4750 1.5334 -0.0499 0.121 Uiso 0.247(4) 1 calc PR A 2
H35 H -0.3517 1.5529 -0.1044 0.121 Uiso 0.247(4) 1 calc PR A 2
H36 H -0.3402 1.5871 -0.0013 0.121 Uiso 0.247(4) 1 calc PR A 2
O7 O 0.36150(10) 0.91403(8) 0.05413(7) 0.0303(2) Uani 1 1 d . A .
C35 C 0.37109(15) 0.89870(11) -0.03844(10) 0.0295(3) Uani 1 1 d . . .
H37 H 0.4042 0.9588 -0.0570 0.035 Uiso 1 1 calc R A .
H38 H 0.2865 0.8693 -0.0686 0.035 Uiso 1 1 calc R . .
C36 C 0.46109(15) 0.83491(11) -0.06016(10) 0.0300(3) Uani 1 1 d . A .
H39 H 0.4274 0.7758 -0.0400 0.036 Uiso 1 1 calc R . .
H40 H 0.5446 0.8649 -0.0286 0.036 Uiso 1 1 calc R . .
C37 C 0.47954(15) 0.81285(11) -0.15708(10) 0.0322(3) Uani 1 1 d . . .
H41 H 0.3963 0.7818 -0.1885 0.039 Uiso 1 1 calc R A .
H42 H 0.5116 0.8720 -0.1774 0.039 Uiso 1 1 calc R . .
C38 C 0.57181(16) 0.75028(12) -0.17901(12) 0.0375(4) Uani 1 1 d . A .
H43 H 0.5395 0.6910 -0.1589 0.045 Uiso 1 1 calc R . .
H44 H 0.6548 0.7812 -0.1473 0.045 Uiso 1 1 calc R . .
C39 C 0.5914(2) 0.72838(16) -0.27538(14) 0.0589(6) Uani 1 1 d . . .
H45 H 0.6262 0.7874 -0.2953 0.071 Uiso 1 1 calc R A .
H46 H 0.5082 0.6989 -0.3074 0.071 Uiso 1 1 calc R . .
C40 C 0.6814(3) 0.6634(2) -0.2965(2) 0.0938(11) Uani 1 1 d . A .
H47 H 0.7628 0.6911 -0.2632 0.141 Uiso 1 1 calc R . .
H48 H 0.6951 0.6544 -0.3587 0.141 Uiso 1 1 calc R . .
H49 H 0.6440 0.6029 -0.2814 0.141 Uiso 1 1 calc R . .
N3 N -0.1650(3) 0.8519(3) 0.4140(2) 0.0397(7) Uani 0.50 1 d P B 1
H50 H -0.164(4) 0.848(3) 0.372(3) 0.030(12) Uiso 0.50 1 d P . .
H51 H -0.182(4) 0.806(3) 0.431(3) 0.038(12) Uiso 0.50 1 d P . .
C41 C -0.08551(18) 0.92126(14) 0.45242(14) 0.0454(5) Uani 1 1 d . . .
C42 C -0.01851(19) 0.99046(14) 0.41112(13) 0.0466(5) Uani 1 1 d . . .
H52 H -0.0310 0.9841 0.3501 0.056 Uiso 1 1 calc R . .
C43 C -0.06566(19) 0.93205(14) 0.54186(14) 0.0476(5) Uani 1 1 d . . .
H53 H -0.1105 0.8856 0.5708 0.057 Uiso 1 1 calc R . .
N4 N -0.13825(18) 0.67241(13) 0.20456(14) 0.0570(5) Uani 1 1 d . . .
H54 H -0.053(3) 0.6975(18) 0.2312(17) 0.077(8) Uiso 1 1 d . . .
H55 H -0.185(3) 0.617(2) 0.2219(19) 0.087(9) Uiso 1 1 d . . .
C44 C -0.20599(17) 0.73751(13) 0.19148(12) 0.0391(4) Uani 1 1 d . . .
C45 C -0.14434(17) 0.83071(12) 0.19536(11) 0.0361(4) Uani 1 1 d . . .
H56 H -0.0553 0.8503 0.2092 0.043 Uiso 1 1 calc R . .
C46 C -0.21156(18) 0.89484(13) 0.17919(11) 0.0389(4) Uani 1 1 d . . .
H57 H -0.1683 0.9582 0.1826 0.047 Uiso 1 1 calc R . .
C47 C -0.34092(18) 0.86776(14) 0.15809(12) 0.0433(4) Uani 1 1 d . . .
H58 H -0.3869 0.9121 0.1473 0.052 Uiso 1 1 calc R . .
C48 C -0.40216(18) 0.77569(15) 0.15291(14) 0.0489(5) Uani 1 1 d . . .
H59 H -0.4908 0.7563 0.1374 0.059 Uiso 1 1 calc R . .
C49 C -0.33670(18) 0.71084(14) 0.16990(14) 0.0488(5) Uani 1 1 d . . .
H60 H -0.3809 0.6478 0.1669 0.059 Uiso 1 1 calc R . .
N5 N -0.46653(18) 0.82679(12) 0.38994(17) 0.0555(5) Uani 1 1 d . . .
H61 H -0.401(3) 0.857(2) 0.437(2) 0.098(10) Uiso 1 1 d . . .
H62 H -0.433(3) 0.826(2) 0.335(2) 0.083(9) Uiso 1 1 d . . .
C50 C -0.54545(17) 0.74351(12) 0.40265(13) 0.0425(4) Uani 1 1 d . . .
C51 C -0.5588(2) 0.72376(14) 0.48597(14) 0.0499(5) Uani 1 1 d . . .
H63 H -0.5107 0.7659 0.5341 0.060 Uiso 1 1 calc R . .
C52 C -0.6419(2) 0.64308(14) 0.49850(14) 0.0530(5) Uani 1 1 d . . .
H64 H -0.6500 0.6301 0.5553 0.064 Uiso 1 1 calc R . .
C53 C -0.7135(2) 0.58096(14) 0.42908(15) 0.0526(5) Uani 1 1 d . . .
H65 H -0.7705 0.5257 0.4379 0.063 Uiso 1 1 calc R . .
C54 C -0.70045(19) 0.60070(13) 0.34662(14) 0.0483(5) Uani 1 1 d . . .
H66 H -0.7491 0.5585 0.2987 0.058 Uiso 1 1 calc R . .
C55 C -0.61760(18) 0.68090(13) 0.33323(13) 0.0426(4) Uani 1 1 d . . .
H67 H -0.6098 0.6934 0.2763 0.051 Uiso 1 1 calc R . .
N6 N -0.2568(3) 0.64995(17) 0.47170(16) 0.0526(7) Uani 0.787(5) 1 d P C 1
H68 H -0.337(3) 0.652(2) 0.487(2) 0.071(10) Uiso 0.787(5) 1 d P . .
H69 H -0.191(4) 0.650(3) 0.520(3) 0.097(12) Uiso 0.787(5) 1 d P C 1
C56 C -0.2562(5) 0.5800(4) 0.3993(3) 0.0387(10) Uani 0.787(5) 1 d P C 1
C57 C -0.3574(4) 0.5500(3) 0.3393(4) 0.0522(9) Uani 0.787(5) 1 d P C 1
H70 H -0.4318 0.5732 0.3488 0.063 Uiso 0.787(5) 1 calc PR C 1
C58 C -0.3513(6) 0.4851(3) 0.2640(3) 0.0581(13) Uani 0.787(5) 1 d P C 1
H71 H -0.4208 0.4660 0.2216 0.070 Uiso 0.787(5) 1 calc PR C 1
C59 C -0.2448(7) 0.4484(2) 0.2503(3) 0.0588(10) Uani 0.787(5) 1 d P C 1
H72 H -0.2409 0.4042 0.1992 0.071 Uiso 0.787(5) 1 calc PR C 1
C60 C -0.1434(4) 0.4775(3) 0.3132(3) 0.0473(9) Uani 0.787(5) 1 d P C 1
H73 H -0.0698 0.4530 0.3050 0.057 Uiso 0.787(5) 1 calc PR C 1
C61 C -0.1502(4) 0.5420(4) 0.3871(3) 0.0351(9) Uani 0.787(5) 1 d P C 1
H74 H -0.0817 0.5605 0.4302 0.042 Uiso 0.787(5) 1 calc PR C 1
N7 N -0.0428(7) 0.5335(5) 0.4168(5) 0.047(2) Uani 0.213(5) 1 d P C 2
H75 H -0.0269 0.5720 0.4674 0.057 Uiso 0.213(5) 1 calc PR C 2
H76 H 0.0152 0.5045 0.3950 0.057 Uiso 0.213(5) 1 calc PR C 2
C62 C -0.1601(14) 0.5183(10) 0.3711(9) 0.041(5) Uani 0.213(5) 1 d PG C 2
C63 C -0.244(2) 0.5678(13) 0.4117(8) 0.051(7) Uani 0.213(5) 1 d PG C 2
H77 H -0.2217 0.6053 0.4680 0.061 Uiso 0.213(5) 1 calc PR C 2
C64 C -0.3607(19) 0.5625(14) 0.3700(13) 0.146(17) Uani 0.213(5) 1 d PG C 2
H78 H -0.4181 0.5964 0.3978 0.176 Uiso 0.213(5) 1 calc PR C 2
C65 C -0.3934(11) 0.5078(12) 0.2876(13) 0.073(6) Uani 0.213(5) 1 d PG C 2
H79 H -0.4732 0.5041 0.2591 0.087 Uiso 0.213(5) 1 calc PR C 2
C66 C -0.3094(15) 0.4583(7) 0.2470(7) 0.054(4) Uani 0.213(5) 1 d PG C 2
H80 H -0.3318 0.4208 0.1907 0.065 Uiso 0.213(5) 1 calc PR C 2
C67 C -0.1928(13) 0.4635(7) 0.2887(8) 0.040(3) Uani 0.213(5) 1 d PG C 2
H81 H -0.1354 0.4297 0.2609 0.048 Uiso 0.213(5) 1 calc PR C 2

loop_
_atom_site_aniso_label
_atom_site_aniso_U_11
_atom_site_aniso_U_22
_atom_site_aniso_U_33
_atom_site_aniso_U_23
_atom_site_aniso_U_13
_atom_site_aniso_U_12
C1 0.0222(7) 0.0285(7) 0.0324(7) 0.0079(6) 0.0025(6) 0.0111(6)
C2 0.0239(7) 0.0310(7) 0.0333(8) 0.0092(6) 0.0024(6) 0.0113(6)
O1 0.0308(6) 0.0334(6) 0.0460(7) 0.0126(5) 0.0028(5) 0.0058(5)
N1 0.0256(6) 0.0343(7) 0.0295(6) 0.0121(5) 0.0044(5) 0.0106(5)
C3 0.0287(7) 0.0402(8) 0.0331(8) 0.0159(7) 0.0102(6) 0.0152(6)
C4 0.0258(7) 0.0328(7) 0.0277(7) 0.0096(6) 0.0023(6) 0.0123(6)
O2 0.0351(6) 0.0420(6) 0.0286(6) 0.0084(5) 0.0000(5) 0.0078(5)
C5 0.0255(7) 0.0304(7) 0.0265(7) 0.0068(6) 0.0023(6) 0.0124(6)
C6 0.0259(7) 0.0291(7) 0.0275(7) 0.0057(6) 0.0027(6) 0.0090(6)
C7 0.0275(7) 0.0285(7) 0.0270(7) 0.0066(6) 0.0048(6) 0.0138(6)
C8 0.0333(8) 0.0298(7) 0.0252(7) 0.0059(6) 0.0058(6) 0.0154(6)
O3 0.0414(6) 0.0350(6) 0.0318(6) 0.0087(5) 0.0063(5) 0.0065(5)
N2 0.0375(7) 0.0322(7) 0.0229(6) 0.0049(5) 0.0053(5) 0.0161(6)
C9 0.0315(8) 0.0315(7) 0.0286(7) 0.0047(6) 0.0030(6) 0.0174(6)
O4 0.0425(7) 0.0390(6) 0.0285(6) 0.0003(5) -0.0027(5) 0.0149(5)
C10 0.0271(7) 0.0296(7) 0.0279(7) 0.0044(6) 0.0028(6) 0.0149(6)
C11 0.0262(7) 0.0283(7) 0.0312(7) 0.0033(6) 0.0003(6) 0.0114(6)
C12 0.0437(9) 0.0359(8) 0.0244(7) 0.0088(6) 0.0076(6) 0.0208(7)
C13 0.0299(7) 0.0276(7) 0.0252(7) 0.0053(6) 0.0047(6) 0.0102(6)
C14 0.0311(7) 0.0280(7) 0.0256(7) 0.0069(6) 0.0016(6) 0.0102(6)
C15 0.0287(7) 0.0297(7) 0.0218(7) 0.0060(6) 0.0032(5) 0.0079(6)
C16 0.0227(7) 0.0256(7) 0.0250(7) 0.0057(6) 0.0029(5) 0.0047(5)
C17 0.0254(7) 0.0291(7) 0.0253(7) 0.0076(6) 0.0058(6) 0.0069(6)
C18 0.0229(7) 0.0265(7) 0.0301(7) 0.0071(6) 0.0073(6) 0.0072(5)
C19 0.0234(7) 0.0297(7) 0.0297(7) 0.0107(6) 0.0051(6) 0.0074(6)
C20 0.0288(7) 0.0321(7) 0.0265(7) 0.0110(6) 0.0065(6) 0.0100(6)
C21 0.0250(7) 0.0261(7) 0.0272(7) 0.0071(6) 0.0041(6) 0.0066(6)
C22 0.0317(8) 0.0315(7) 0.0240(7) 0.0077(6) 0.0058(6) 0.0113(6)
O5 0.0371(17) 0.0345(15) 0.0253(10) 0.0122(11) 0.0066(12) 0.0168(13)
C23 0.0349(17) 0.0392(17) 0.0252(13) 0.0135(12) 0.0061(13) 0.0117(15)
C24 0.0483(14) 0.0357(12) 0.0369(12) 0.0166(10) 0.0027(10) 0.0119(11)
C25 0.0495(16) 0.0503(15) 0.0615(17) 0.0118(13) -0.0054(13) 0.0258(13)
C26 0.094(3) 0.101(3) 0.079(3) 0.032(2) 0.016(2) 0.072(3)
C27 0.089(3) 0.065(2) 0.069(2) 0.0203(17) -0.0174(18) 0.0286(18)
C28 0.144(5) 0.110(4) 0.138(5) 0.063(3) -0.006(4) 0.080(4)
O7 0.0303(5) 0.0370(6) 0.0292(5) 0.0100(5) 0.0095(4) 0.0160(5)
C35 0.0303(8) 0.0331(8) 0.0281(7) 0.0074(6) 0.0079(6) 0.0120(6)
C36 0.0284(7) 0.0315(7) 0.0333(8) 0.0089(6) 0.0076(6) 0.0109(6)
C37 0.0316(8) 0.0327(8) 0.0337(8) 0.0065(7) 0.0080(6) 0.0099(6)
C38 0.0281(8) 0.0340(8) 0.0461(10) -0.0031(7) 0.0064(7) 0.0071(6)
C39 0.0585(13) 0.0534(12) 0.0544(12) -0.0090(10) 0.0254(10) 0.0052(10)
C40 0.0697(17) 0.0808(18) 0.111(2) -0.0340(17) 0.0439(16) 0.0170(14)
N3 0.0400(17) 0.048(2) 0.0299(17) 0.0091(16) 0.0009(14) 0.0064(14)
C41 0.0439(10) 0.0467(10) 0.0586(12) 0.0204(9) 0.0200(9) 0.0275(9)
C42 0.0500(11) 0.0516(11) 0.0512(11) 0.0209(9) 0.0199(9) 0.0282(9)
C43 0.0503(11) 0.0499(11) 0.0582(12) 0.0268(10) 0.0244(9) 0.0288(9)
N4 0.0390(9) 0.0477(10) 0.0916(15) 0.0293(10) -0.0015(9) 0.0127(8)
C44 0.0363(9) 0.0424(9) 0.0428(9) 0.0136(8) 0.0034(7) 0.0132(7)
C45 0.0366(9) 0.0416(9) 0.0308(8) 0.0068(7) 0.0032(7) 0.0106(7)
C46 0.0493(10) 0.0388(9) 0.0317(8) 0.0065(7) 0.0088(7) 0.0161(8)
C47 0.0473(10) 0.0526(11) 0.0399(9) 0.0170(8) 0.0095(8) 0.0253(9)
C48 0.0356(9) 0.0612(12) 0.0559(12) 0.0204(10) 0.0019(8) 0.0164(9)
C49 0.0390(10) 0.0466(10) 0.0635(13) 0.0191(10) 0.0010(9) 0.0088(8)
N5 0.0448(10) 0.0408(9) 0.0822(14) 0.0141(9) -0.0078(10) 0.0118(7)
C50 0.0371(9) 0.0334(8) 0.0608(12) 0.0069(8) -0.0034(8) 0.0180(7)
C51 0.0555(12) 0.0421(10) 0.0551(12) 0.0012(9) -0.0111(9) 0.0259(9)
C52 0.0700(14) 0.0446(10) 0.0526(12) 0.0115(9) 0.0052(10) 0.0281(10)
C53 0.0612(13) 0.0366(9) 0.0636(13) 0.0105(9) 0.0097(10) 0.0180(9)
C54 0.0503(11) 0.0377(9) 0.0563(12) -0.0001(9) 0.0002(9) 0.0168(8)
C55 0.0433(10) 0.0398(9) 0.0490(10) 0.0065(8) 0.0045(8) 0.0200(8)
N6 0.0545(15) 0.0551(14) 0.0535(14) 0.0098(11) 0.0070(11) 0.0239(11)
C56 0.038(2) 0.0338(16) 0.0503(18) 0.0176(17) 0.0046(15) 0.0128(13)
C57 0.0362(19) 0.041(2) 0.082(2) 0.0244(17) -0.0085(15) 0.0044(15)
C58 0.061(3) 0.032(2) 0.076(3) 0.0149(19) -0.030(2) 0.0004(19)
C59 0.089(4) 0.0286(14) 0.055(2) 0.0011(15) -0.024(2) 0.015(2)
C60 0.064(3) 0.0304(16) 0.051(2) 0.0038(16) -0.0076(18) 0.0212(17)
C61 0.0389(17) 0.026(2) 0.0426(15) 0.0086(16) -0.0001(12) 0.0099(14)
N7 0.041(4) 0.037(4) 0.061(5) 0.004(3) -0.004(3) 0.007(3)
C62 0.046(7) 0.016(8) 0.060(12) 0.002(7) -0.010(6) 0.008(5)
C63 0.060(11) 0.041(9) 0.057(9) 0.022(6) -0.011(7) 0.014(6)
C64 0.067(16) 0.067(13) 0.32(5) 0.03(2) 0.005(19) 0.039(11)
C65 0.070(11) 0.046(9) 0.109(16) 0.030(10) 0.002(10) 0.017(8)
C66 0.050(9) 0.024(6) 0.084(10) 0.004(6) -0.043(9) 0.013(5)
C67 0.049(9) 0.036(6) 0.035(8) -0.004(6) -0.011(5) 0.021(6)

loop_
_atom_type_symbol
_atom_type_description
_atom_type_scat_dispersion_real
_atom_type_scat_dispersion_imag
_atom_type_scat_source
C C 0.0033 0.0016 'International Tables Vol C Tables 4.2.6.8 and 6.1.1.4'
H H 0.0000 0.0000 'International Tables Vol C Tables 4.2.6.8 and 6.1.1.4'
O O 0.0106 0.0060 'International Tables Vol C Tables 4.2.6.8 and 6.1.1.4'
N N 0.0061 0.0033 'International Tables Vol C Tables 4.2.6.8 and 6.1.1.4'

loop_
_geom_angle_atom_site_label_1
_geom_angle_atom_site_label_2
_geom_angle_atom_site_label_3
_geom_angle
_geom_angle_site_symmetry_1
_geom_angle_site_symmetry_3
_geom_angle_publ_flag
C11 C1 C5 122.50(14) . . ?
C11 C1 C2 129.63(14) . . ?
C5 C1 C2 107.84(13) . . ?
O1 C2 N1 125.12(14) . . ?
O1 C2 C1 128.92(15) . . ?
N1 C2 C1 105.93(13) . . ?
C4 N1 C2 111.85(12) . . ?
C4 N1 C3 123.03(13) . . ?
C2 N1 C3 124.99(13) . . ?
N1 C3 C19 113.68(12) . 2_576 ?
N1 C3 H1 108.8 . . ?
C19 C3 H1 108.8 2_576 . ?
N1 C3 H2 108.8 . . ?
C19 C3 H2 108.8 2_576 . ?
H1 C3 H2 107.7 . . ?
O2 C4 N1 124.77(14) . . ?
O2 C4 C5 129.04(14) . . ?
N1 C4 C5 106.19(12) . . ?
C6 C5 C1 122.73(14) . . ?
C6 C5 C4 129.27(14) . . ?
C1 C5 C4 107.98(13) . . ?
C5 C6 C7 114.81(14) . . ?
C5 C6 H3 122.6 . . ?
C7 C6 H3 122.6 . . ?
C6 C7 C10 122.38(14) . . ?
C6 C7 C8 129.79(14) . . ?
C10 C7 C8 107.83(13) . . ?
O3 C8 N2 125.11(14) . . ?
O3 C8 C7 128.72(14) . . ?
N2 C8 C7 106.15(13) . . ?
C8 N2 C9 112.03(12) . . ?
C8 N2 C12 124.92(14) . . ?
C9 N2 C12 122.84(13) . . ?
O4 C9 N2 124.66(14) . . ?
O4 C9 C10 129.46(15) . . ?
N2 C9 C10 105.88(13) . . ?
C11 C10 C7 122.88(14) . . ?
C11 C10 C9 129.05(14) . . ?
C7 C10 C9 108.06(13) . . ?
C10 C11 C1 114.66(14) . . ?
C10 C11 H4 122.7 . . ?
C1 C11 H4 122.7 . . ?
N2 C12 C13 112.87(12) . . ?
N2 C12 H5 109.0 . . ?
C13 C12 H5 109.0 . . ?
N2 C12 H6 109.0 . . ?
C13 C12 H6 109.0 . . ?
H5 C12 H6 107.8 . . ?
C22 C13 C14 119.10(13) . . ?
C22 C13 C12 123.00(13) . . ?
C14 C13 C12 117.85(13) . . ?
O5 C14 O6 14.0(5) . . ?
O5 C14 C15 125.38(19) . . ?
O6 C14 C15 126.3(6) . . ?
O5 C14 C13 113.18(19) . . ?
O6 C14 C13 111.4(6) . . ?
C15 C14 C13 121.31(13) . . ?
C14 C15 C16 119.66(13) . . ?
C14 C15 H7 120.2 . . ?
C16 C15 H7 120.2 . . ?
C21 C16 C15 119.27(13) . . ?
C21 C16 C17 118.85(13) . . ?
C15 C16 C17 121.82(13) . . ?
C18 C17 C16 120.03(13) . . ?
C18 C17 H8 120.0 . . ?
C16 C17 H8 120.0 . . ?
O7 C18 C17 125.02(13) . . ?
O7 C18 C19 113.79(12) . . ?
C17 C18 C19 121.19(13) . . ?
C20 C19 C18 118.94(13) . . ?
C20 C19 C3 122.16(13) . 2_576 ?
C18 C19 C3 118.86(13) . 2_576 ?
C19 C20 C21 121.53(14) . . ?
C19 C20 H9 119.2 . . ?
C21 C20 H9 119.2 . . ?
C16 C21 C20 119.41(13) . . ?
C16 C21 C22 119.11(13) . . ?
C20 C21 C22 121.45(13) . . ?
C13 C22 C21 121.47(13) . . ?
C13 C22 H10 119.3 . . ?
C21 C22 H10 119.3 . . ?
C14 O5 C23 119.6(3) . . ?
O5 C23 C24 106.9(3) . . ?
O5 C23 H11 110.3 . . ?
C24 C23 H11 110.3 . . ?
O5 C23 H12 110.3 . . ?
C24 C23 H12 110.3 . . ?
H11 C23 H12 108.6 . . ?
C23 C24 C25 114.1(2) . . ?
C23 C24 H13 108.7 . . ?
C25 C24 H13 108.7 . . ?
C23 C24 H14 108.7 . . ?
C25 C24 H14 108.7 . . ?
H13 C24 H14 107.6 . . ?
C24 C25 C26 115.0(3) . . ?
C24 C25 H15 108.5 . . ?
C26 C25 H15 108.5 . . ?
C24 C25 H16 108.5 . . ?
C26 C25 H16 108.5 . . ?
H15 C25 H16 107.5 . . ?
C27 C26 C25 109.4(3) . . ?
C27 C26 H17 109.8 . . ?
C25 C26 H17 109.8 . . ?
C27 C26 H18 109.8 . . ?
C25 C26 H18 109.8 . . ?
H17 C26 H18 108.2 . . ?
C26 C27 C28 109.4(4) . . ?
C26 C27 H19 109.8 . . ?
C28 C27 H19 109.8 . . ?
C26 C27 H20 109.8 . . ?
C28 C27 H20 109.8 . . ?
H19 C27 H20 108.2 . . ?
C27 C28 H21 109.5 . . ?
C27 C28 H22 109.5 . . ?
H21 C28 H22 109.5 . . ?
C27 C28 H23 109.5 . . ?
H21 C28 H23 109.5 . . ?
H22 C28 H23 109.5 . . ?
C14 O6 C29 117.8(10) . . ?
O6 C29 C30 106.8(10) . . ?
O6 C29 H24 110.4 . . ?
C30 C29 H24 110.4 . . ?
O6 C29 H25 110.4 . . ?
C30 C29 H25 110.4 . . ?
H24 C29 H25 108.6 . . ?
C29 C30 C31 113.6(7) . . ?
C29 C30 H26 108.8 . . ?
C31 C30 H26 108.8 . . ?
C29 C30 H27 108.8 . . ?
C31 C30 H27 108.8 . . ?
H26 C30 H27 107.7 . . ?
C30 C31 C32 94.9(7) . . ?
C30 C31 H28 112.7 . . ?
C32 C31 H28 112.7 . . ?
C30 C31 H29 112.7 . . ?
C32 C31 H29 112.7 . . ?
H28 C31 H29 110.2 . . ?
C33 C32 C31 136.8(10) . . ?
C33 C32 H30 102.9 . . ?
C31 C32 H30 102.9 . . ?
C33 C32 H31 102.9 . . ?
C31 C32 H31 102.9 . . ?
H30 C32 H31 105.1 . . ?
C32 C33 C34 116.8(10) . . ?
C32 C33 H32 108.1 . . ?
C34 C33 H32 108.1 . . ?
C32 C33 H33 108.1 . . ?
C34 C33 H33 108.1 . . ?
H32 C33 H33 107.3 . . ?
C33 C34 H34 109.5 . . ?
C33 C34 H35 109.5 . . ?
H34 C34 H35 109.5 . . ?
C33 C34 H36 109.5 . . ?
H34 C34 H36 109.5 . . ?
H35 C34 H36 109.5 . . ?
C18 O7 C35 118.18(11) . . ?
O7 C35 C36 107.24(12) . . ?
O7 C35 H37 110.3 . . ?
C36 C35 H37 110.3 . . ?
O7 C35 H38 110.3 . . ?
C36 C35 H38 110.3 . . ?
H37 C35 H38 108.5 . . ?
C35 C36 C37 112.55(13) . . ?
C35 C36 H39 109.1 . . ?
C37 C36 H39 109.1 . . ?
C35 C36 H40 109.1 . . ?
C37 C36 H40 109.1 . . ?
H39 C36 H40 107.8 . . ?
C38 C37 C36 112.72(14) . . ?
C38 C37 H41 109.0 . . ?
C36 C37 H41 109.0 . . ?
C38 C37 H42 109.0 . . ?
C36 C37 H42 109.0 . . ?
H41 C37 H42 107.8 . . ?
C37 C38 C39 113.10(16) . . ?
C37 C38 H43 109.0 . . ?
C39 C38 H43 109.0 . . ?
C37 C38 H44 109.0 . . ?
C39 C38 H44 109.0 . . ?
H43 C38 H44 107.8 . . ?
C38 C39 C40 112.4(2) . . ?
C38 C39 H45 109.1 . . ?
C40 C39 H45 109.1 . . ?
C38 C39 H46 109.1 . . ?
C40 C39 H46 109.1 . . ?
H45 C39 H46 107.9 . . ?
C39 C40 H47 109.5 . . ?
C39 C40 H48 109.5 . . ?
H47 C40 H48 109.5 . . ?
C39 C40 H49 109.5 . . ?
H47 C40 H49 109.5 . . ?
H48 C40 H49 109.5 . . ?
C41 N3 H50 111(4) . . ?
C41 N3 H51 122(3) . . ?
H50 N3 H51 117(5) . . ?
N3 C41 C43 117.9(3) . . ?
N3 C41 C42 123.4(3) . . ?
C43 C41 C42 118.7(2) . . ?
C43 C42 C41 120.58(19) 2_576 . ?
C43 C42 H52 119.7 2_576 . ?
C41 C42 H52 119.7 . . ?
C42 C43 C41 120.68(18) 2_576 . ?
C42 C43 H53 119.7 2_576 . ?
C41 C43 H53 119.7 . . ?
C44 N4 H54 116.0(16) . . ?
C44 N4 H55 117.1(17) . . ?
H54 N4 H55 116(2) . . ?
N4 C44 C45 120.79(17) . . ?
N4 C44 C49 120.97(17) . . ?
C45 C44 C49 118.17(16) . . ?
C46 C45 C44 120.65(17) . . ?
C46 C45 H56 119.7 . . ?
C44 C45 H56 119.7 . . ?
C47 C46 C45 120.71(17) . . ?
C47 C46 H57 119.6 . . ?
C45 C46 H57 119.6 . . ?
C48 C47 C46 119.02(17) . . ?
C48 C47 H58 120.5 . . ?
C46 C47 H58 120.5 . . ?
C47 C48 C49 121.04(18) . . ?
C47 C48 H59 119.5 . . ?
C49 C48 H59 119.5 . . ?
C48 C49 C44 120.40(18) . . ?
C48 C49 H60 119.8 . . ?
C44 C49 H60 119.8 . . ?
C50 N5 H61 114.6(18) . . ?
C50 N5 H62 116.1(18) . . ?
H61 N5 H62 112(3) . . ?
C55 C50 N5 120.5(2) . . ?
C55 C50 C51 118.76(18) . . ?
N5 C50 C51 120.64(19) . . ?
C52 C51 C50 120.27(19) . . ?
C52 C51 H63 119.9 . . ?
C50 C51 H63 119.9 . . ?
C51 C52 C53 120.7(2) . . ?
C51 C52 H64 119.6 . . ?
C53 C52 H64 119.6 . . ?
C54 C53 C52 119.0(2) . . ?
C54 C53 H65 120.5 . . ?
C52 C53 H65 120.5 . . ?
C55 C54 C53 120.8(2) . . ?
C55 C54 H66 119.6 . . ?
C53 C54 H66 119.6 . . ?
C54 C55 C50 120.42(19) . . ?
C54 C55 H67 119.8 . . ?
C50 C55 H67 119.8 . . ?
C56 N6 H68 112(2) . . ?
C56 N6 H69 112(2) . . ?
H68 N6 H69 117(3) . . ?
C57 C56 C61 119.6(4) . . ?
C57 C56 N6 120.8(4) . . ?
C61 C56 N6 119.6(4) . . ?
C56 C57 C58 120.0(4) . . ?
C56 C57 H70 120.0 . . ?
C58 C57 H70 120.0 . . ?
C59 C58 C57 120.7(4) . . ?
C59 C58 H71 119.7 . . ?
C57 C58 H71 119.7 . . ?
C58 C59 C60 118.8(4) . . ?
C58 C59 H72 120.6 . . ?
C60 C59 H72 120.6 . . ?
C61 C60 C59 120.0(4) . . ?
C61 C60 H73 120.0 . . ?
C59 C60 H73 120.0 . . ?
C60 C61 C56 120.8(4) . . ?
C60 C61 H74 119.6 . . ?
C56 C61 H74 119.6 . . ?
C62 N7 H75 120.0 . . ?
C62 N7 H76 120.0 . . ?
H75 N7 H76 120.0 . . ?
C63 C62 C67 120.0 . . ?
C63 C62 N7 114.9(13) . . ?
C67 C62 N7 125.0(13) . . ?
C64 C63 C62 120.0 . . ?
C64 C63 H77 120.0 . . ?
C62 C63 H77 120.0 . . ?
C63 C64 C65 120.0 . . ?
C63 C64 H78 120.0 . . ?
C65 C64 H78 120.0 . . ?
C64 C65 C66 120.0 . . ?
C64 C65 H79 120.0 . . ?
C66 C65 H79 120.0 . . ?
C65 C66 C67 120.0 . . ?
C65 C66 H80 120.0 . . ?
C67 C66 H80 120.0 . . ?
C66 C67 C62 120.0 . . ?
C66 C67 H81 120.0 . . ?
C62 C67 H81 120.0 . . ?

loop_
_geom_bond_atom_site_label_1
_geom_bond_atom_site_label_2
_geom_bond_distance
_geom_bond_site_symmetry_2
_geom_bond_publ_flag
C1 C11 1.386(2) . ?
C1 C5 1.395(2) . ?
C1 C2 1.490(2) . ?
C2 O1 1.2110(19) . ?
C2 N1 1.400(2) . ?
N1 C4 1.390(2) . ?
N1 C3 1.4557(19) . ?
C3 C19 1.511(2) 2_576 ?
C3 H1 0.9900 . ?
C3 H2 0.9900 . ?
C4 O2 1.2132(19) . ?
C4 C5 1.490(2) . ?
C5 C6 1.384(2) . ?
C6 C7 1.384(2) . ?
C6 H3 0.9500 . ?
C7 C10 1.395(2) . ?
C7 C8 1.492(2) . ?
C8 O3 1.2105(19) . ?
C8 N2 1.390(2) . ?
N2 C9 1.402(2) . ?
N2 C12 1.4551(19) . ?
C9 O4 1.2099(19) . ?
C9 C10 1.489(2) . ?
C10 C11 1.383(2) . ?
C11 H4 0.9500 . ?
C12 C13 1.511(2) . ?
C12 H5 0.9900 . ?
C12 H6 0.9900 . ?
C13 C22 1.361(2) . ?
C13 C14 1.422(2) . ?
C14 O5 1.368(4) . ?
C14 O6 1.369(13) . ?
C14 C15 1.373(2) . ?
C15 C16 1.421(2) . ?
C15 H7 0.9500 . ?
C16 C21 1.414(2) . ?
C16 C17 1.4220(19) . ?
C17 C18 1.374(2) . ?
C17 H8 0.9500 . ?
C18 O7 1.3668(17) . ?
C18 C19 1.424(2) . ?
C19 C20 1.364(2) . ?
C19 C3 1.511(2) 2_576 ?
C20 C21 1.415(2) . ?
C20 H9 0.9500 . ?
C21 C22 1.416(2) . ?
C22 H10 0.9500 . ?
O5 C23 1.440(5) . ?
C23 C24 1.503(4) . ?
C23 H11 0.9900 . ?
C23 H12 0.9900 . ?
C24 C25 1.510(4) . ?
C24 H13 0.9900 . ?
C24 H14 0.9900 . ?
C25 C26 1.567(4) . ?
C25 H15 0.9900 . ?
C25 H16 0.9900 . ?
C26 C27 1.469(6) . ?
C26 H17 0.9900 . ?
C26 H18 0.9900 . ?
C27 C28 1.550(5) . ?
C27 H19 0.9900 . ?
C27 H20 0.9900 . ?
C28 H21 0.9800 . ?
C28 H22 0.9800 . ?
C28 H23 0.9800 . ?
O6 C29 1.430(19) . ?
C29 C30 1.512(14) . ?
C29 H24 0.9900 . ?
C29 H25 0.9900 . ?
C30 C31 1.530(11) . ?
C30 H26 0.9900 . ?
C30 H27 0.9900 . ?
C31 C32 1.678(15) . ?
C31 H28 0.9900 . ?
C31 H29 0.9900 . ?
C32 C33 1.456(15) . ?
C32 H30 0.9900 . ?
C32 H31 0.9900 . ?
C33 C34 1.517(17) . ?
C33 H32 0.9900 . ?
C33 H33 0.9900 . ?
C34 H34 0.9800 . ?
C34 H35 0.9800 . ?
C34 H36 0.9800 . ?
O7 C35 1.4404(18) . ?
C35 C36 1.512(2) . ?
C35 H37 0.9900 . ?
C35 H38 0.9900 . ?
C36 C37 1.525(2) . ?
C36 H39 0.9900 . ?
C36 H40 0.9900 . ?
C37 C38 1.519(2) . ?
C37 H41 0.9900 . ?
C37 H42 0.9900 . ?
C38 C39 1.519(3) . ?
C38 H43 0.9900 . ?
C38 H44 0.9900 . ?
C39 C40 1.524(3) . ?
C39 H45 0.9900 . ?
C39 H46 0.9900 . ?
C40 H47 0.9800 . ?
C40 H48 0.9800 . ?
C40 H49 0.9800 . ?
N3 C41 1.237(4) . ?
N3 H50 0.65(4) . ?
N3 H51 0.77(4) . ?
C41 C43 1.392(3) . ?
C41 C42 1.397(3) . ?
C42 C43 1.379(3) 2_576 ?
C42 H52 0.9500 . ?
C43 C42 1.379(3) 2_576 ?
C43 H53 0.9500 . ?
N4 C44 1.385(2) . ?
N4 H54 0.97(3) . ?
N4 H55 0.96(3) . ?
C44 C45 1.395(2) . ?
C44 C49 1.397(3) . ?
C45 C46 1.383(2) . ?
C45 H56 0.9500 . ?
C46 C47 1.382(3) . ?
C46 H57 0.9500 . ?
C47 C48 1.376(3) . ?
C47 H58 0.9500 . ?
C48 C49 1.383(3) . ?
C48 H59 0.9500 . ?
C49 H60 0.9500 . ?
N5 C50 1.395(3) . ?
N5 H61 0.98(3) . ?
N5 H62 0.93(3) . ?
C50 C55 1.392(3) . ?
C50 C51 1.399(3) . ?
C51 C52 1.384(3) . ?
C51 H63 0.9500 . ?
C52 C53 1.386(3) . ?
C52 H64 0.9500 . ?
C53 C54 1.385(3) . ?
C53 H65 0.9500 . ?
C54 C55 1.382(3) . ?
C54 H66 0.9500 . ?
C55 H67 0.9500 . ?
N6 C56 1.398(4) . ?
N6 H68 0.91(4) . ?
N6 H69 1.03(4) . ?
C56 C57 1.368(7) . ?
C56 C61 1.392(5) . ?
C57 C58 1.398(7) . ?
C57 H70 0.9500 . ?
C58 C59 1.388(6) . ?
C58 H71 0.9500 . ?
C59 C60 1.397(5) . ?
C59 H72 0.9500 . ?
C60 C61 1.381(6) . ?
C60 H73 0.9500 . ?
C61 H74 0.9500 . ?
N7 C62 1.397(13) . ?
N7 H75 0.8800 . ?
N7 H76 0.8800 . ?
C62 C63 1.3900 . ?
C62 C67 1.3900 . ?
C63 C64 1.3900 . ?
C63 H77 0.9500 . ?
C64 C65 1.3900 . ?
C64 H78 0.9500 . ?
C65 C66 1.3900 . ?
C65 H79 0.9500 . ?
C66 C67 1.3900 . ?
C66 H80 0.9500 . ?
C67 H81 0.9500 . ?

loop_
_geom_torsion_atom_site_label_1
_geom_torsion_atom_site_label_2
_geom_torsion_atom_site_label_3
_geom_torsion_atom_site_label_4
_geom_torsion
_geom_torsion_site_symmetry_1
_geom_torsion_site_symmetry_2
_geom_torsion_site_symmetry_3
_geom_torsion_site_symmetry_4
_geom_torsion_publ_flag
C11 C1 C2 O1 8.0(3) . . . . ?
C5 C1 C2 O1 -174.04(15) . . . . ?
C11 C1 C2 N1 -173.96(14) . . . . ?
C5 C1 C2 N1 4.00(15) . . . . ?
O1 C2 N1 C4 173.54(14) . . . . ?
C1 C2 N1 C4 -4.59(15) . . . . ?
O1 C2 N1 C3 -10.5(2) . . . . ?
C1 C2 N1 C3 171.41(12) . . . . ?
C4 N1 C3 C19 -87.19(17) . . . 2_576 ?
C2 N1 C3 C19 97.24(17) . . . 2_576 ?
C2 N1 C4 O2 -176.43(14) . . . . ?
C3 N1 C4 O2 7.5(2) . . . . ?
C2 N1 C4 C5 3.38(15) . . . . ?
C3 N1 C4 C5 -172.71(12) . . . . ?
C11 C1 C5 C6 -2.1(2) . . . . ?
C2 C1 C5 C6 179.71(13) . . . . ?
C11 C1 C5 C4 176.10(13) . . . . ?
C2 C1 C5 C4 -2.03(15) . . . . ?
O2 C4 C5 C6 -2.8(3) . . . . ?
N1 C4 C5 C6 177.41(14) . . . . ?
O2 C4 C5 C1 179.11(15) . . . . ?
N1 C4 C5 C1 -0.69(15) . . . . ?
C1 C5 C6 C7 1.6(2) . . . . ?
C4 C5 C6 C7 -176.24(13) . . . . ?
C5 C6 C7 C10 0.5(2) . . . . ?
C5 C6 C7 C8 -178.73(14) . . . . ?
C6 C7 C8 O3 3.0(3) . . . . ?
C10 C7 C8 O3 -176.33(15) . . . . ?
C6 C7 C8 N2 -178.44(14) . . . . ?
C10 C7 C8 N2 2.28(15) . . . . ?
O3 C8 N2 C9 177.08(14) . . . . ?
C7 C8 N2 C9 -1.59(15) . . . . ?
O3 C8 N2 C12 2.3(2) . . . . ?
C7 C8 N2 C12 -176.34(12) . . . . ?
C8 N2 C9 O4 -179.31(14) . . . . ?
C12 N2 C9 O4 -4.4(2) . . . . ?
C8 N2 C9 C10 0.35(15) . . . . ?
C12 N2 C9 C10 175.22(12) . . . . ?
C6 C7 C10 C11 -2.2(2) . . . . ?
C8 C7 C10 C11 177.16(13) . . . . ?
C6 C7 C10 C9 178.57(13) . . . . ?
C8 C7 C10 C9 -2.08(15) . . . . ?
O4 C9 C10 C11 1.6(3) . . . . ?
N2 C9 C10 C11 -178.04(14) . . . . ?
O4 C9 C10 C7 -179.23(15) . . . . ?
N2 C9 C10 C7 1.14(15) . . . . ?
C7 C10 C11 C1 1.6(2) . . . . ?
C9 C10 C11 C1 -179.27(13) . . . . ?
C5 C1 C11 C10 0.4(2) . . . . ?
C2 C1 C11 C10 178.13(13) . . . . ?
C8 N2 C12 C13 100.72(17) . . . . ?
C9 N2 C12 C13 -73.48(18) . . . . ?
N2 C12 C13 C22 -15.7(2) . . . . ?
N2 C12 C13 C14 166.75(14) . . . . ?
C22 C13 C14 O5 -173.6(2) . . . . ?
C12 C13 C14 O5 4.1(3) . . . . ?
C22 C13 C14 O6 171.4(4) . . . . ?
C12 C13 C14 O6 -10.9(5) . . . . ?
C22 C13 C14 C15 2.4(2) . . . . ?
C12 C13 C14 C15 -179.90(14) . . . . ?
O5 C14 C15 C16 173.1(2) . . . . ?
O6 C14 C15 C16 -169.7(5) . . . . ?
C13 C14 C15 C16 -2.4(2) . . . . ?
C14 C15 C16 C21 0.1(2) . . . . ?
C14 C15 C16 C17 -177.23(14) . . . . ?
C21 C16 C17 C18 -2.8(2) . . . . ?
C15 C16 C17 C18 174.50(14) . . . . ?
C16 C17 C18 O7 -177.20(13) . . . . ?
C16 C17 C18 C19 1.8(2) . . . . ?
O7 C18 C19 C20 179.48(13) . . . . ?
C17 C18 C19 C20 0.3(2) . . . . ?
O7 C18 C19 C3 1.7(2) . . . 2_576 ?
C17 C18 C19 C3 -177.43(14) . . . 2_576 ?
C18 C19 C20 C21 -1.5(2) . . . . ?
C3 C19 C20 C21 176.17(14) 2_576 . . . ?
C15 C16 C21 C20 -175.73(13) . . . . ?
C17 C16 C21 C20 1.7(2) . . . . ?
C15 C16 C21 C22 2.2(2) . . . . ?
C17 C16 C21 C22 179.54(13) . . . . ?
C19 C20 C21 C16 0.5(2) . . . . ?
C19 C20 C21 C22 -177.31(14) . . . . ?
C14 C13 C22 C21 -0.1(2) . . . . ?
C12 C13 C22 C21 -177.65(14) . . . . ?
C16 C21 C22 C13 -2.2(2) . . . . ?
C20 C21 C22 C13 175.68(14) . . . . ?
O6 C14 O5 C23 -100(3) . . . . ?
C15 C14 O5 C23 -1.7(5) . . . . ?
C13 C14 O5 C23 174.1(3) . . . . ?
C14 O5 C23 C24 -170.6(3) . . . . ?
O5 C23 C24 C25 -62.0(4) . . . . ?
C23 C24 C25 C26 166.1(3) . . . . ?
C24 C25 C26 C27 74.4(4) . . . . ?
C25 C26 C27 C28 170.0(4) . . . . ?
O5 C14 O6 C29 74(3) . . . . ?
C15 C14 O6 C29 -17.0(10) . . . . ?
C13 C14 O6 C29 174.6(7) . . . . ?
C14 O6 C29 C30 -178.9(7) . . . . ?
O6 C29 C30 C31 62.4(9) . . . . ?
C29 C30 C31 C32 170.1(8) . . . . ?
C30 C31 C32 C33 98.1(14) . . . . ?
C31 C32 C33 C34 132.5(13) . . . . ?
C17 C18 O7 C35 -8.0(2) . . . . ?
C19 C18 O7 C35 172.94(13) . . . . ?
C18 O7 C35 C36 -176.86(12) . . . . ?
O7 C35 C36 C37 179.91(12) . . . . ?
C35 C36 C37 C38 178.92(13) . . . . ?
C36 C37 C38 C39 -179.67(15) . . . . ?
C37 C38 C39 C40 -178.42(17) . . . . ?
N3 C41 C42 C43 177.6(2) . . . 2_576 ?
C43 C41 C42 C43 0.0(3) . . . 2_576 ?
N3 C41 C43 C42 -177.8(2) . . . 2_576 ?
C42 C41 C43 C42 0.0(3) . . . 2_576 ?
N4 C44 C45 C46 177.66(18) . . . . ?
C49 C44 C45 C46 0.7(3) . . . . ?
C44 C45 C46 C47 -0.6(3) . . . . ?
C45 C46 C47 C48 -0.3(3) . . . . ?
C46 C47 C48 C49 1.1(3) . . . . ?
C47 C48 C49 C44 -1.0(3) . . . . ?
N4 C44 C49 C48 -176.9(2) . . . . ?
C45 C44 C49 C48 0.1(3) . . . . ?
C55 C50 C51 C52 0.4(3) . . . . ?
N5 C50 C51 C52 176.92(17) . . . . ?
C50 C51 C52 C53 -0.3(3) . . . . ?
C51 C52 C53 C54 0.1(3) . . . . ?
C52 C53 C54 C55 0.0(3) . . . . ?
C53 C54 C55 C50 0.0(3) . . . . ?
N5 C50 C55 C54 -176.76(17) . . . . ?
C51 C50 C55 C54 -0.2(3) . . . . ?
C61 C56 C57 C58 -3.4(6) . . . . ?
N6 C56 C57 C58 175.1(5) . . . . ?
C56 C57 C58 C59 2.0(6) . . . . ?
C57 C58 C59 C60 -0.2(6) . . . . ?
C58 C59 C60 C61 -0.1(6) . . . . ?
C59 C60 C61 C56 -1.3(5) . . . . ?
C57 C56 C61 C60 3.1(6) . . . . ?
N6 C56 C61 C60 -175.5(5) . . . . ?
C67 C62 C63 C64 0.0 . . . . ?
N7 C62 C63 C64 176.2(13) . . . . ?
C62 C63 C64 C65 0.0 . . . . ?
C63 C64 C65 C66 0.0 . . . . ?
C64 C65 C66 C67 0.0 . . . . ?
C65 C66 C67 C62 0.0 . . . . ?
C63 C62 C67 C66 0.0 . . . . ?
N7 C62 C67 C66 -175.8(14) . . . . ?
